data_4117541
loop_
_publ_author_name
'Tao Wu'
'Xianhui Bu'
'Puhong Liao'
'Le Wang'
'Shou-Tian Zheng'
'Richard Ma'
'Pingyun Feng'

_publ_section_title
;
 Superbase Route to Supertetrahedral Chalcogenide Clusters
;
_journal_name_full 'Journal of the American Chemical Society'
_journal_page_first 3619
_journal_page_last 3622
_journal_paper_doi 10.1021/ja210039u
_journal_volume 134
_journal_year 2012
_chemical_formula_moiety 'C30 H45 Cd4 In16 N8 S31'
_chemical_formula_sum 'C30 H45 Cd4 In16 N8 S31'
_chemical_formula_weight 3798.32
_chemical_name_systematic
; 
 ? 
;
_space_group_IT_number 2
_symmetry_cell_setting triclinic
_symmetry_space_group_name_Hall '-P 1'
_symmetry_space_group_name_H-M 'P -1'
_atom_sites_solution_hydrogens geom
_atom_sites_solution_primary direct
_atom_sites_solution_secondary difmap
_audit_creation_method SHELXL-97
_cell_angle_alpha 106.526(2)
_cell_angle_beta 99.634(2)
_cell_angle_gamma 98.379(2)
_cell_formula_units_Z 2
_cell_length_a 17.5175(5)
_cell_length_b 17.6943(5)
_cell_length_c 23.4522(7)
_cell_measurement_temperature 150(2)
_cell_volume 6725.4(4)
_computing_cell_refinement 'Bruker SAINT'
_computing_data_collection 'Bruker SMART'
_computing_data_reduction 'Bruker SAINT'
_computing_molecular_graphics XP
_computing_publication_material XCIF
_computing_structure_refinement 'SHELXL-97 (Sheldrick, 2008)'
_computing_structure_solution 'SHELXS-97 (Sheldrick, 2008)'
_diffrn_ambient_temperature 150(2)
_diffrn_measured_fraction_theta_full 0.997
_diffrn_measured_fraction_theta_max 0.997
_diffrn_measurement_device_type 'Bruker Smart Apex CCD'
_diffrn_measurement_method 'Omega Scan'
_diffrn_radiation_monochromator graphite
_diffrn_radiation_source 'fine-focus sealed tube'
_diffrn_radiation_type MoK\a
_diffrn_radiation_wavelength 0.71073
_diffrn_reflns_av_R_equivalents 0.0437
_diffrn_reflns_av_sigmaI/netI 0.0911
_diffrn_reflns_limit_h_max 16
_diffrn_reflns_limit_h_min -16
_diffrn_reflns_limit_k_max 16
_diffrn_reflns_limit_k_min -17
_diffrn_reflns_limit_l_max 21
_diffrn_reflns_limit_l_min -22
_diffrn_reflns_number 19220
_diffrn_reflns_theta_full 20.00
_diffrn_reflns_theta_max 20.00
_diffrn_reflns_theta_min 0.93
_exptl_absorpt_coefficient_mu 3.801
_exptl_absorpt_correction_type multi-scan
_exptl_crystal_colour 'pale yellow'
_exptl_crystal_density_diffrn 1.876
_exptl_crystal_description block
_exptl_crystal_F_000 3506
_exptl_crystal_size_max 0.12
_exptl_crystal_size_mid 0.10
_exptl_crystal_size_min 0.08
_refine_diff_density_max 2.829
_refine_diff_density_min -2.118
_refine_diff_density_rms 0.432
_refine_ls_extinction_coef none
_refine_ls_extinction_method none
_refine_ls_goodness_of_fit_ref 1.027
_refine_ls_hydrogen_treatment mixed
_refine_ls_matrix_type full
_refine_ls_number_parameters 648
_refine_ls_number_reflns 12516
_refine_ls_number_restraints 39
_refine_ls_restrained_S_all 1.025
_refine_ls_R_factor_all 0.1685
_refine_ls_R_factor_gt 0.0973
_refine_ls_shift/su_max 0.092
_refine_ls_shift/su_mean 0.009
_refine_ls_structure_factor_coef Fsqd
_refine_ls_weighting_details 'calc w=1/[\s^2^(Fo^2^)+(0.2000P)^2^+400.0000P] where P=(Fo^2^+2Fc^2^)/3'
_refine_ls_weighting_scheme calc
_refine_ls_wR_factor_gt 0.3085
_refine_ls_wR_factor_ref 0.3776
_reflns_number_gt 6665
_reflns_number_total 12516
_reflns_threshold_expression >2sigma(I)
_cod_data_source_file ja210039u_si_002_8.cif
_cod_data_source_block SCIF-10
_cod_original_cell_volume 6725.4(3)
_cod_database_code 4117541

loop_
_symmetry_equiv_pos_as_xyz
'x, y, z'
'-x, -y, -z'

loop_
_atom_site_label
_atom_site_type_symbol
_atom_site_fract_x
_atom_site_fract_y
_atom_site_fract_z
_atom_site_U_iso_or_equiv
_atom_site_adp_type
_atom_site_occupancy
_atom_site_symmetry_multiplicity
_atom_site_calc_flag
_atom_site_refinement_flags
Cd1 Cd 0.65976(9) 0.10551(10) 0.35392(8) 0.0597(6) Uani 1 1 d .
Cd2 Cd 0.79680(9) 0.29089(9) 0.32897(7) 0.0556(5) Uani 1 1 d .
Cd3 Cd 0.63215(9) 0.13819(9) 0.18822(8) 0.0543(5) Uani 1 1 d .
Cd4 Cd 0.57156(8) 0.29239(8) 0.32544(7) 0.0458(5) Uani 1 1 d .
In1 In 0.93537(8) -0.03530(8) 0.21946(7) 0.0467(5) Uani 1 1 d .
In2 In 0.88769(7) 0.10582(8) 0.35621(6) 0.0385(4) Uani 1 1 d .
In3 In 0.71960(7) -0.04763(8) 0.21601(6) 0.0361(4) Uani 1 1 d .
In4 In 0.85840(7) 0.14064(8) 0.19103(6) 0.0381(4) Uani 1 1 d .
In5 In 0.82695(7) 0.25649(8) 0.49165(6) 0.0386(4) Uani 1 1 d .
In6 In 0.49334(7) -0.04468(8) 0.21531(6) 0.0358(4) Uani 1 1 d .
In7 In 0.77662(8) 0.32577(8) 0.16883(6) 0.0380(4) Uani 1 1 d .
In8 In 0.76107(9) 0.40166(9) 0.61403(7) 0.0535(5) Uani 1 1 d .
In9 In 0.59807(7) 0.25823(8) 0.48993(6) 0.0406(5) Uani 1 1 d .
In10 In 0.43231(7) 0.11350(8) 0.35217(6) 0.0392(5) Uani 1 1 d .
In11 In 0.28462(7) -0.02950(8) 0.21556(7) 0.0436(5) Uani 1 1 d .
In12 In 0.73538(8) 0.44629(8) 0.46542(7) 0.0448(5) Uani 1 1 d .
In13 In 0.40386(7) 0.14168(8) 0.18435(6) 0.0389(4) Uani 1 1 d .
In14 In 0.70949(8) 0.47996(8) 0.30534(7) 0.0426(5) Uani 1 1 d .
In15 In 0.54327(8) 0.32454(8) 0.16198(6) 0.0399(4) Uani 1 1 d .
In16 In 0.68507(9) 0.49458(8) 0.14714(7) 0.0484(5) Uani 1 1 d .
S1 S 0.9826(3) 0.0188(3) 0.3289(3) 0.0616(19) Uani 1 1 d .
S2 S 0.8118(3) -0.1343(3) 0.1824(3) 0.057(2) Uani 1 1 d .
S3 S 0.9556(3) 0.0591(3) 0.1639(3) 0.0629(18) Uani 1 1 d .
S4 S 0.9237(3) 0.1746(3) 0.4654(2) 0.0458(17) Uani 1 1 d .
S5 S 0.7555(3) 0.0154(3) 0.3284(2) 0.0403(16) Uani 1 1 d .
S6 S 0.5872(3) -0.1307(3) 0.1904(3) 0.0474(18) Uani 1 1 d .
S7 S 0.8972(3) 0.2082(3) 0.3026(2) 0.0407(16) Uani 1 1 d .
S8 S 0.7259(3) 0.0488(3) 0.1573(2) 0.0375(15) Uani 1 1 d .
S9 S 0.8696(3) 0.2412(3) 0.1398(2) 0.0433(16) Uani 1 1 d .
S10 S 0.8652(3) 0.3248(3) 0.6006(3) 0.057(2) Uani 1 1 d .
S11 S 0.6932(3) 0.1692(3) 0.4651(2) 0.0392(16) Uani 1 1 d .
S12 S 0.5243(3) 0.0212(3) 0.3278(2) 0.0371(16) Uani 1 1 d .
S13 S 0.3622(3) -0.1313(3) 0.1884(3) 0.0513(19) Uani 1 1 d .
S14 S 0.8331(3) 0.3616(3) 0.4401(2) 0.0382(16) Uani 1 1 d .
S15 S 0.6652(3) 0.2043(3) 0.2989(2) 0.0364(16) Uani 1 1 d .
S16 S 0.4980(2) 0.0527(3) 0.1570(2) 0.0361(16) Uani 1 1 d .
S17 S 0.8108(3) 0.3977(3) 0.2805(2) 0.0389(16) Uani 1 1 d .
S18 S 0.6411(3) 0.2402(3) 0.1347(2) 0.0363(15) Uani 1 1 d .
S19 S 0.4633(3) 0.1816(3) 0.4617(2) 0.0498(18) Uani 1 1 d .
S20 S 0.2973(3) 0.0378(3) 0.3230(3) 0.0576(19) Uani 1 1 d .
S21 S 0.6016(3) 0.3613(3) 0.4367(2) 0.0432(17) Uani 1 1 d .
S22 S 0.4332(3) 0.2144(3) 0.2969(2) 0.0417(16) Uani 1 1 d .
S23 S 0.2713(3) 0.0578(3) 0.1530(3) 0.0483(18) Uani 1 1 d .
S24 S 0.7403(3) 0.5483(3) 0.4140(2) 0.0548(19) Uani 1 1 d .
S25 S 0.5726(3) 0.3978(3) 0.2742(2) 0.0404(16) Uani 1 1 d .
S26 S 0.4117(3) 0.2383(3) 0.1286(3) 0.0590(19) Uani 1 1 d .
S27 S 0.7137(3) 0.5807(3) 0.2538(2) 0.0540(19) Uani 1 1 d .
S28 S 0.6292(3) 0.3260(3) 0.6006(3) 0.057(2) Uani 1 1 d .
S29 S 0.5480(3) 0.4227(3) 0.1071(3) 0.0603(19) Uani 1 1 d .
S30 S 0.7902(3) 0.4270(3) 0.1171(3) 0.0553(18) Uani 1 1 d .
S31 S 0.7669(3) 0.5143(3) 0.5745(3) 0.060(2) Uani 1 1 d .
N1 N 0.1601(9) -0.0945(8) 0.1973(6) 0.042(5) Uani 1 1 d .
N2 N 0.0293(7) -0.0982(9) 0.1934(6) 0.036(5) Uani 1 1 d .
C1 C 0.1058(11) -0.0572(10) 0.2154(8) 0.038(6) Uani 1 1 d .
H1 H 0.1187 -0.0037 0.2427 0.046 Uiso 1 1 calc R
C2 C 0.0351(9) -0.1703(10) 0.1564(8) 0.036(6) Uani 1 1 d .
C3 C -0.0246(11) -0.2300(10) 0.1145(10) 0.051(8) Uani 1 1 d .
H3 H -0.0790 -0.2280 0.1113 0.061 Uiso 1 1 calc R
C4 C 0.0001(14) -0.2907(14) 0.0789(12) 0.083(10) Uani 1 1 d .
C5 C 0.0810(13) -0.2946(14) 0.0786(12) 0.077(10) Uani 1 1 d .
C6 C 0.1389(11) -0.2323(10) 0.1147(8) 0.043(7) Uani 1 1 d .
H6 H 0.1931 -0.2314 0.1144 0.051 Uiso 1 1 calc R
C7 C 0.1142(12) -0.1711(10) 0.1515(12) 0.066(8) Uani 1 1 d .
C8 C -0.0588(15) -0.3626(16) 0.0303(14) 0.110(13) Uani 1 1 d .
H8A H -0.0503 -0.4128 0.0377 0.165 Uiso 1 1 calc R
H8B H -0.0506 -0.3642 -0.0103 0.165 Uiso 1 1 calc R
H8C H -0.1131 -0.3564 0.0325 0.165 Uiso 1 1 calc R
C9 C 0.093(2) -0.360(2) 0.0211(17) 0.156(15) Uiso 1 1 d .
H9A H 0.0569 -0.3589 -0.0154 0.234 Uiso 1 1 calc R
H9B H 0.0816 -0.4130 0.0261 0.234 Uiso 1 1 calc R
H9C H 0.1477 -0.3476 0.0169 0.234 Uiso 1 1 calc R
N11 N 0.68407(13) 0.58344(8) 0.09789(5) 0.098(3) Uiso 1 1 d D
N12 N 0.66507(10) 0.61290(6) 0.00629(4) 0.098(3) Uiso 1 1 d D
C11 C 0.66529(10) 0.66113(8) 0.12807(7) 0.098(3) Uiso 1 1 d D
H11A H 0.6395 0.6568 0.1618 0.117 Uiso 1 1 calc R
H11B H 0.7145 0.7029 0.1454 0.117 Uiso 1 1 calc R
C12 C 0.61277(10) 0.68355(12) 0.08380(5) 0.098(3) Uiso 1 1 d D
H12A H 0.5618 0.6443 0.0709 0.117 Uiso 1 1 calc R
H12B H 0.6021 0.7368 0.1045 0.117 Uiso 1 1 calc R
C13 C 0.63976(10) 0.68789(8) 0.02942(6) 0.098(3) Uiso 1 1 d D
H13A H 0.5963 0.6935 -0.0011 0.117 Uiso 1 1 calc R
H13B H 0.6843 0.7343 0.0394 0.117 Uiso 1 1 calc R
C14 C 0.66821(19) 0.58779(6) -0.05758(5) 0.098(3) Uiso 1 1 d D
H14A H 0.7152 0.6176 -0.0659 0.117 Uiso 1 1 calc R
H14B H 0.6194 0.5900 -0.0847 0.117 Uiso 1 1 calc R
C15 C 0.6748(2) 0.50420(7) -0.05928(6) 0.098(3) Uiso 1 1 d D
H15A H 0.7088 0.4849 -0.0878 0.117 Uiso 1 1 calc R
H15B H 0.6216 0.4691 -0.0760 0.117 Uiso 1 1 calc R
C16 C 0.70807(11) 0.49456(9) 0.00158(5) 0.098(3) Uiso 1 1 d D
H16A H 0.6824 0.4434 0.0058 0.117 Uiso 1 1 calc R
H16B H 0.7661 0.4992 0.0093 0.117 Uiso 1 1 calc R
C17 C 0.68447(13) 0.56636(7) 0.04091(4) 0.098(3) Uiso 1 1 d D
N21 N 0.80118(7) 0.44559(8) 0.71818(8) 0.153(5) Uiso 1 1 d D
N22 N 0.90918(6) 0.51473(8) 0.80122(4) 0.153(5) Uiso 1 1 d D
C21 C 0.75754(9) 0.38668(10) 0.74045(6) 0.153(5) Uiso 1 1 d D
H21A H 0.7086 0.4023 0.7515 0.183 Uiso 1 1 calc R
H21B H 0.7446 0.3317 0.7107 0.183 Uiso 1 1 calc R
C22 C 0.81755(11) 0.39408(9) 0.79356(8) 0.153(5) Uiso 1 1 d D
H22A H 0.7905 0.3695 0.8198 0.183 Uiso 1 1 calc R
H22B H 0.8544 0.3594 0.7789 0.183 Uiso 1 1 calc R
C23 C 0.86614(11) 0.47052(9) 0.83320(7) 0.153(5) Uiso 1 1 d D
H23A H 0.8319 0.5040 0.8538 0.183 Uiso 1 1 calc R
H23B H 0.9044 0.4606 0.8651 0.183 Uiso 1 1 calc R
C24 C 0.98360(9) 0.57260(10) 0.82378(5) 0.153(5) Uiso 1 1 d D
H24A H 1.0280 0.5481 0.8368 0.183 Uiso 1 1 calc R
H24B H 0.9809 0.6199 0.8577 0.183 Uiso 1 1 calc R
C25 C 0.98911(10) 0.59329(14) 0.76709(5) 0.153(5) Uiso 1 1 d D
H25A H 1.0391 0.5826 0.7553 0.183 Uiso 1 1 calc R
H25B H 0.9893 0.6513 0.7746 0.183 Uiso 1 1 calc R
C26 C 0.91953(8) 0.54357(11) 0.71596(6) 0.153(5) Uiso 1 1 d D
H26A H 0.8900 0.5790 0.6993 0.183 Uiso 1 1 calc R
H26B H 0.9380 0.5078 0.6826 0.183 Uiso 1 1 calc R
C27 C 0.86787(7) 0.49483(11) 0.74320(5) 0.153(5) Uiso 1 1 d D
N31 N 0.9120(2) 0.72122(7) 0.36995(6) 0.164(12) Uiso 1 1 d D
N32 N 0.89351(11) 0.71085(6) 0.26274(4) 0.129(9) Uiso 1 1 d D
C31 C 0.92375(13) 0.80816(7) 0.40064(7) 0.156(15) Uiso 1 1 d D
H31A H 0.9014 0.8228 0.4374 0.188 Uiso 1 1 calc R
H31B H 0.9787 0.8382 0.4082 0.188 Uiso 1 1 calc R
C32 C 0.87236(16) 0.8076(2) 0.34515(4) 0.178(17) Uiso 1 1 d D
H32A H 0.8215 0.7761 0.3464 0.213 Uiso 1 1 calc R
H32B H 0.8651 0.8640 0.3556 0.213 Uiso 1 1 calc R
C33 C 0.86835(14) 0.78693(9) 0.28014(5) 0.089(8) Uiso 1 1 d D
H33A H 0.8136 0.7816 0.2578 0.107 Uiso 1 1 calc R
H33B H 0.9037 0.8289 0.2711 0.107 Uiso 1 1 calc R
C34 C 0.89233(10) 0.67587(9) 0.19864(5) 0.148(14) Uiso 1 1 d D
H34A H 0.9208 0.7124 0.1805 0.178 Uiso 1 1 calc R
H34B H 0.8394 0.6478 0.1727 0.178 Uiso 1 1 calc R
C35 C 0.94013(12) 0.62290(9) 0.22115(5) 0.118(11) Uiso 1 1 d D
H35A H 0.9963 0.6440 0.2230 0.141 Uiso 1 1 calc R
H35B H 0.9250 0.5688 0.1901 0.141 Uiso 1 1 calc R
C36 C 0.93489(12) 0.61222(7) 0.28232(5) 0.114(11) Uiso 1 1 d D
H36A H 0.8935 0.5652 0.2780 0.137 Uiso 1 1 calc R
H36B H 0.9862 0.6066 0.3041 0.137 Uiso 1 1 calc R
C37 C 0.91311(14) 0.69003(8) 0.31355(4) 0.054(6) Uiso 1 1 d D

loop_
_atom_site_aniso_label
_atom_site_aniso_U_11
_atom_site_aniso_U_22
_atom_site_aniso_U_33
_atom_site_aniso_U_23
_atom_site_aniso_U_13
_atom_site_aniso_U_12
Cd1 0.0493(9) 0.0632(10) 0.0644(10) 0.0181(8) 0.0108(8) 0.0113(8)
Cd2 0.0552(9) 0.0519(9) 0.0612(10) 0.0201(8) 0.0129(8) 0.0116(8)
Cd3 0.0461(8) 0.0532(9) 0.0630(10) 0.0168(8) 0.0108(8) 0.0129(7)
Cd4 0.0409(8) 0.0423(8) 0.0524(9) 0.0157(7) 0.0072(7) 0.0050(7)
In1 0.0335(7) 0.0518(8) 0.0695(9) 0.0279(7) 0.0227(6) 0.0232(6)
In2 0.0278(7) 0.0458(7) 0.0457(8) 0.0180(6) 0.0079(6) 0.0126(6)
In3 0.0263(6) 0.0336(7) 0.0496(8) 0.0112(6) 0.0092(6) 0.0129(6)
In4 0.0308(7) 0.0430(7) 0.0507(8) 0.0233(6) 0.0165(6) 0.0134(6)
In5 0.0291(7) 0.0446(8) 0.0381(8) 0.0117(6) 0.0030(6) 0.0027(6)
In6 0.0209(6) 0.0331(7) 0.0489(8) 0.0101(6) 0.0036(6) 0.0022(6)
In7 0.0373(7) 0.0368(7) 0.0446(8) 0.0183(6) 0.0101(6) 0.0094(6)
In8 0.0474(8) 0.0571(9) 0.0433(9) 0.0027(8) 0.0062(7) 0.0024(8)
In9 0.0280(7) 0.0452(8) 0.0414(8) 0.0060(7) 0.0080(6) 0.0005(6)
In10 0.0248(7) 0.0435(8) 0.0439(8) 0.0111(6) 0.0054(6) -0.0016(6)
In11 0.0199(7) 0.0509(8) 0.0550(9) 0.0201(7) -0.0018(6) -0.0032(6)
In12 0.0481(8) 0.0328(7) 0.0453(9) 0.0056(7) 0.0054(7) 0.0022(7)
In13 0.0241(7) 0.0400(7) 0.0525(8) 0.0189(6) 0.0023(6) 0.0046(6)
In14 0.0478(8) 0.0282(7) 0.0485(8) 0.0102(6) 0.0093(7) 0.0034(6)
In15 0.0350(7) 0.0347(7) 0.0500(8) 0.0163(6) 0.0033(7) 0.0079(6)
In16 0.0520(8) 0.0330(7) 0.0601(9) 0.0198(7) 0.0049(7) 0.0065(7)
S1 0.055(3) 0.078(3) 0.068(4) 0.032(3) 0.017(3) 0.041(3)
S2 0.040(3) 0.047(3) 0.085(4) 0.014(3) 0.020(3) 0.021(2)
S3 0.054(3) 0.075(3) 0.098(4) 0.055(3) 0.050(3) 0.039(3)
S4 0.026(2) 0.067(3) 0.040(3) 0.015(3) -0.003(2) 0.012(2)
S5 0.037(2) 0.050(3) 0.040(3) 0.017(2) 0.010(2) 0.017(2)
S6 0.035(3) 0.032(3) 0.058(3) -0.006(3) 0.000(3) 0.004(2)
S7 0.031(2) 0.052(3) 0.043(3) 0.020(2) 0.013(2) 0.008(2)
S8 0.039(3) 0.034(2) 0.042(3) 0.012(2) 0.015(2) 0.012(2)
S9 0.054(3) 0.045(3) 0.048(3) 0.025(2) 0.029(2) 0.021(2)
S10 0.047(3) 0.058(3) 0.059(3) 0.017(3) 0.003(3) 0.003(3)
S11 0.035(3) 0.038(3) 0.049(3) 0.019(2) 0.011(2) 0.007(2)
S12 0.022(2) 0.047(3) 0.035(3) 0.013(2) -0.003(2) -0.005(2)
S13 0.026(3) 0.047(3) 0.069(4) 0.011(3) -0.001(3) -0.002(2)
S14 0.036(3) 0.034(3) 0.037(3) 0.010(2) 0.002(2) -0.007(2)
S15 0.029(2) 0.028(2) 0.045(3) 0.003(2) 0.004(2) 0.006(2)
S16 0.020(2) 0.040(3) 0.043(3) 0.008(2) 0.005(2) 0.006(2)
S17 0.041(3) 0.029(2) 0.040(3) 0.006(2) 0.003(2) 0.005(2)
S18 0.032(2) 0.035(2) 0.048(3) 0.022(2) 0.004(2) 0.011(2)
S19 0.034(3) 0.065(3) 0.047(3) 0.016(3) 0.007(2) 0.004(3)
S20 0.027(3) 0.076(4) 0.067(3) 0.031(3) 0.003(3) -0.006(3)
S21 0.039(3) 0.031(3) 0.053(3) 0.003(2) 0.008(2) 0.009(2)
S22 0.029(2) 0.053(3) 0.044(3) 0.015(2) 0.009(2) 0.011(2)
S23 0.027(3) 0.048(3) 0.070(3) 0.026(3) 0.000(3) 0.005(2)
S24 0.082(4) 0.031(3) 0.042(3) -0.001(2) 0.016(3) 0.005(3)
S25 0.037(3) 0.033(3) 0.050(3) 0.011(2) 0.011(2) 0.009(2)
S26 0.040(3) 0.046(3) 0.091(4) 0.039(3) -0.007(3) -0.002(3)
S27 0.078(4) 0.035(3) 0.048(3) 0.021(2) 0.004(3) 0.005(3)
S28 0.047(3) 0.061(3) 0.051(3) 0.005(3) 0.014(3) -0.002(3)
S29 0.048(3) 0.054(3) 0.077(4) 0.039(3) -0.018(3) 0.008(3)
S30 0.057(3) 0.053(3) 0.073(3) 0.041(2) 0.017(3) 0.016(3)
S31 0.066(3) 0.044(3) 0.059(4) 0.002(3) 0.013(3) 0.003(3)
N1 0.073(10) 0.020(7) 0.026(9) -0.008(7) 0.004(8) 0.030(7)
N2 0.004(6) 0.068(9) 0.042(8) 0.024(7) 0.004(6) 0.011(7)
C1 0.067(12) 0.024(9) 0.027(10) 0.004(8) 0.011(9) 0.028(9)
C2 0.028(9) 0.027(10) 0.050(12) -0.002(9) 0.015(8) 0.016(8)
C3 0.023(10) 0.018(10) 0.080(16) -0.008(10) -0.030(11) -0.003(8)
C4 0.059(15) 0.056(14) 0.098(19) 0.017(14) -0.038(14) -0.022(13)
C5 0.053(13) 0.070(16) 0.086(18) -0.003(14) 0.008(13) 0.009(12)
C6 0.035(11) 0.035(10) 0.046(12) 0.009(9) -0.010(10) -0.001(9)
C7 0.047(12) 0.018(9) 0.138(19) 0.037(11) 0.004(13) 0.013(9)
C8 0.089(18) 0.10(2) 0.11(2) 0.004(18) -0.009(18) 0.041(16)

loop_
_atom_type_symbol
_atom_type_description
_atom_type_scat_dispersion_real
_atom_type_scat_dispersion_imag
_atom_type_scat_source
C C 0.0033 0.0016 'International Tables Vol C Tables 4.2.6.8 and 6.1.1.4'
H H 0.0000 0.0000 'International Tables Vol C Tables 4.2.6.8 and 6.1.1.4'
N N 0.0061 0.0033 'International Tables Vol C Tables 4.2.6.8 and 6.1.1.4'
S S 0.1246 0.1234 'International Tables Vol C Tables 4.2.6.8 and 6.1.1.4'
Cd Cd -0.8075 1.2024 'International Tables Vol C Tables 4.2.6.8 and 6.1.1.4'
In In -0.7276 1.3100 'International Tables Vol C Tables 4.2.6.8 and 6.1.1.4'

loop_
_geom_angle_atom_site_label_1
_geom_angle_atom_site_label_2
_geom_angle_atom_site_label_3
_geom_angle
_geom_angle_site_symmetry_1
_geom_angle_site_symmetry_3
S15 Cd1 S11 112.47(17) . .
S15 Cd1 S12 110.78(17) . .
S11 Cd1 S12 106.66(17) . .
S15 Cd1 S5 110.75(19) . .
S11 Cd1 S5 107.11(17) . .
S12 Cd1 S5 108.88(17) . .
S15 Cd2 S17 114.44(18) . .
S15 Cd2 S14 111.24(18) . .
S17 Cd2 S14 105.60(17) . .
S15 Cd2 S7 109.86(16) . .
S17 Cd2 S7 107.42(19) . .
S14 Cd2 S7 107.98(17) . .
S15 Cd3 S16 109.79(17) . .
S15 Cd3 S18 110.23(16) . .
S16 Cd3 S18 110.70(17) . .
S15 Cd3 S8 110.68(17) . .
S16 Cd3 S8 107.40(16) . .
S18 Cd3 S8 107.99(18) . .
S15 Cd4 S21 110.42(17) . .
S15 Cd4 S22 111.48(16) . .
S21 Cd4 S22 106.99(18) . .
S15 Cd4 S25 113.54(19) . .
S21 Cd4 S25 107.66(17) . .
S22 Cd4 S25 106.42(18) . .
N2 In1 S3 96.0(5) 1_655 .
N2 In1 S1 101.0(4) 1_655 .
S3 In1 S1 115.7(2) . .
N2 In1 S2 107.2(4) 1_655 .
S3 In1 S2 116.3(2) . .
S1 In1 S2 116.4(2) . .
S4 In2 S1 108.69(19) . .
S4 In2 S7 108.67(18) . .
S1 In2 S7 108.6(2) . .
S4 In2 S5 110.03(18) . .
S1 In2 S5 106.56(18) . .
S7 In2 S5 114.11(17) . .
S6 In3 S2 108.73(17) . .
S6 In3 S8 110.79(18) . .
S2 In3 S8 104.8(2) . .
S6 In3 S5 107.23(19) . .
S2 In3 S5 110.38(19) . .
S8 In3 S5 114.76(16) . .
S9 In4 S3 106.6(2) . .
S9 In4 S7 109.12(17) . .
S3 In4 S7 107.02(18) . .
S9 In4 S8 112.90(17) . .
S3 In4 S8 107.52(17) . .
S7 In4 S8 113.32(17) . .
S10 In5 S4 107.13(19) . .
S10 In5 S11 109.97(19) . .
S4 In5 S11 109.88(17) . .
S10 In5 S14 107.53(18) . .
S4 In5 S14 109.54(19) . .
S11 In5 S14 112.62(17) . .
S6 In6 S13 107.61(17) . .
S6 In6 S16 109.39(19) . .
S13 In6 S16 111.00(18) . .
S6 In6 S12 108.53(18) . .
S13 In6 S12 106.74(18) . .
S16 In6 S12 113.38(16) . .
S9 In7 S30 106.3(2) . .
S9 In7 S18 108.36(16) . .
S30 In7 S18 111.24(18) . .
S9 In7 S17 111.10(17) . .
S30 In7 S17 107.57(17) . .
S18 In7 S17 112.16(17) . .
N21 In8 S28 100.94(16) . .
N21 In8 S31 110.80(14) . .
S28 In8 S31 114.8(2) . .
N21 In8 S10 93.13(15) . .
S28 In8 S10 116.8(2) . .
S31 In8 S10 116.5(2) . .
S19 In9 S28 107.57(19) . .
S19 In9 S11 111.37(17) . .
S28 In9 S11 108.76(19) . .
S19 In9 S21 107.15(19) . .
S28 In9 S21 109.23(19) . .
S11 In9 S21 112.63(18) . .
S20 In10 S19 108.19(19) . .
S20 In10 S12 110.06(18) . .
S19 In10 S12 109.05(18) . .
S20 In10 S22 105.22(19) . .
S19 In10 S22 109.91(18) . .
S12 In10 S22 114.21(18) . .
N1 In11 S20 96.5(4) . .
N1 In11 S13 106.5(4) . .
S20 In11 S13 117.1(2) . .
N1 In11 S23 101.1(4) . .
S20 In11 S23 113.9(2) . .
S13 In11 S23 117.4(2) . .
S31 In12 S24 108.23(19) . .
S31 In12 S21 108.6(2) . .
S24 In12 S21 110.5(2) . .
S31 In12 S14 108.89(19) . .
S24 In12 S14 110.7(2) . .
S21 In12 S14 109.91(16) . .
S26 In13 S23 109.46(19) . .
S26 In13 S16 108.4(2) . .
S23 In13 S16 107.77(16) . .
S26 In13 S22 109.97(19) . .
S23 In13 S22 109.32(18) . .
S16 In13 S22 111.90(17) . .
S24 In14 S27 108.30(18) . .
S24 In14 S25 109.2(2) . .
S27 In14 S25 107.89(19) . .
S24 In14 S17 108.69(19) . .
S27 In14 S17 109.8(2) . .
S25 In14 S17 112.83(16) . .
S29 In15 S26 108.5(2) . .
S29 In15 S18 108.3(2) . .
S26 In15 S18 108.56(17) . .
S29 In15 S25 109.00(18) . .
S26 In15 S25 110.7(2) . .
S18 In15 S25 111.72(17) . .
N11 In16 S30 103.51(17) . .
N11 In16 S29 98.52(17) . .
S30 In16 S29 119.12(18) . .
N11 In16 S27 102.03(14) . .
S30 In16 S27 115.2(2) . .
S29 In16 S27 114.4(2) . .
In1 S1 In2 100.8(2) . .
In1 S2 In3 99.81(19) . .
In1 S3 In4 101.2(2) . .
In2 S4 In5 108.06(19) . .
In3 S5 In2 108.3(2) . .
In3 S5 Cd1 106.06(19) . .
In2 S5 Cd1 105.92(18) . .
In6 S6 In3 109.23(19) . .
In4 S7 In2 109.69(18) . .
In4 S7 Cd2 106.30(19) . .
In2 S7 Cd2 107.1(2) . .
In3 S8 In4 109.97(19) . .
In3 S8 Cd3 106.7(2) . .
In4 S8 Cd3 104.61(17) . .
In4 S9 In7 107.1(2) . .
In5 S10 In8 100.3(2) . .
Cd1 S11 In9 106.87(19) . .
Cd1 S11 In5 107.1(2) . .
In9 S11 In5 107.57(17) . .
In10 S12 Cd1 107.38(18) . .
In10 S12 In6 108.22(19) . .
Cd1 S12 In6 105.86(19) . .
In11 S13 In6 99.35(19) . .
In12 S14 Cd2 107.77(19) . .
In12 S14 In5 110.6(2) . .
Cd2 S14 In5 107.16(17) . .
Cd2 S15 Cd1 110.31(19) . .
Cd2 S15 Cd3 109.5(2) . .
Cd1 S15 Cd3 111.40(17) . .
Cd2 S15 Cd4 106.85(17) . .
Cd1 S15 Cd4 110.0(2) . .
Cd3 S15 Cd4 108.68(19) . .
Cd3 S16 In13 107.64(17) . .
Cd3 S16 In6 108.42(18) . .
In13 S16 In6 109.0(2) . .
Cd2 S17 In7 105.30(17) . .
Cd2 S17 In14 107.8(2) . .
In7 S17 In14 108.21(19) . .
Cd3 S18 In15 107.7(2) . .
Cd3 S18 In7 109.42(18) . .
In15 S18 In7 109.62(16) . .
In9 S19 In10 107.8(2) . .
In11 S20 In10 101.6(2) . .
In12 S21 Cd4 107.8(2) . .
In12 S21 In9 109.8(2) . .
Cd4 S21 In9 108.87(18) . .
Cd4 S22 In10 105.88(19) . .
Cd4 S22 In13 107.0(2) . .
In10 S22 In13 108.79(19) . .
In11 S23 In13 100.72(19) . .
In14 S24 In12 108.00(19) . .
In14 S25 Cd4 106.98(19) . .
In14 S25 In15 108.7(2) . .
Cd4 S25 In15 106.17(17) . .
In13 S26 In15 109.4(2) . .
In14 S27 In16 100.57(18) . .
In8 S28 In9 100.1(2) . .
In15 S29 In16 100.5(2) . .
In16 S30 In7 99.1(2) . .
In8 S31 In12 101.6(2) . .
C1 N1 C7 103.4(14) . .
C1 N1 In11 121.1(10) . .
C7 N1 In11 132.8(13) . .
C2 N2 C1 104.0(13) . .
C2 N2 In1 137.7(10) . 1_455
C1 N2 In1 118.2(11) . 1_455
N1 C1 N2 117.0(14) . .
N2 C2 C3 128.4(16) . .
N2 C2 C7 110.7(13) . .
C3 C2 C7 118.8(17) . .
C4 C3 C2 114.9(18) . .
C3 C4 C5 125.2(19) . .
C3 C4 C8 121(2) . .
C5 C4 C8 113(2) . .
C6 C5 C4 120(2) . .
C6 C5 C9 123(2) . .
C4 C5 C9 114(2) . .
C5 C6 C7 115.3(19) . .
C6 C7 C2 125.2(16) . .
C6 C7 N1 130.4(18) . .
C2 C7 N1 104.2(16) . .
C17 N11 C11 117.49(14) . .
C17 N11 In16 123.53(11) . .
C11 N11 In16 117.71(11) . .
C17 N12 C13 123.28(11) . .
C17 N12 C14 119.84(11) . .
C13 N12 C14 116.88(11) . .
C12 C11 N11 109.03(13) . .
C13 C12 C11 117.01(16) . .
N12 C13 C12 105.31(13) . .
N12 C14 C15 93.63(11) . .
C14 C15 C16 115.34(11) . .
C17 C16 C15 97.03(12) . .
N11 C17 N12 124.64(13) . .
N11 C17 C16 127.39(13) . .
N12 C17 C16 107.95(10) . .
C27 N21 C21 129.62(16) . .
C27 N21 In8 119.01(12) . .
C21 N21 In8 106.97(9) . .
C27 N22 C23 108.78(11) . .
C27 N22 C24 122.07(11) . .
C23 N22 C24 129.14(11) . .
C22 C21 N21 98.15(13) . .
C23 C22 C21 123.20(15) . .
N22 C23 C22 113.25(14) . .
N22 C24 C25 98.71(11) . .
C24 C25 C26 110.00(14) . .
C27 C26 C25 106.38(12) . .
N21 C27 N22 127.90(15) . .
N21 C27 C26 129.36(13) . .
N22 C27 C26 102.74(10) . .
C37 N31 C31 123.81(15) . .
C37 N31 C32 85.81(12) . .
C31 N31 C32 47.43(11) . .
C37 N32 C33 107.92(10) . .
C37 N32 C34 135.58(13) . .
C33 N32 C34 116.49(11) . .
C37 N32 C35 87.14(10) . .
C33 N32 C35 161.96(12) . .
C34 N32 C35 49.27(7) . .
C32 C31 N31 84.4(2) . .
C33 C32 C31 140.3(2) . .
C33 C32 N31 105.8(2) . .
C31 C32 N31 48.21(12) . .
N32 C33 C32 105.93(19) . .
N32 C34 C35 83.27(10) . .
C34 C35 C36 118.75(15) . .
C34 C35 N32 47.47(7) . .
C36 C35 N32 74.17(9) . .
C37 C36 C35 100.49(11) . .
N31 C37 N32 134.53(16) . .
N31 C37 C36 129.44(14) . .
N32 C37 C36 95.98(10) . .

loop_
_geom_bond_atom_site_label_1
_geom_bond_atom_site_label_2
_geom_bond_distance
_geom_bond_site_symmetry_2
Cd1 S15 2.450(6) .
Cd1 S11 2.457(5) .
Cd1 S12 2.489(5) .
Cd1 S5 2.506(5) .
Cd2 S15 2.444(4) .
Cd2 S17 2.471(6) .
Cd2 S14 2.474(5) .
Cd2 S7 2.494(5) .
Cd3 S15 2.452(5) .
Cd3 S16 2.471(4) .
Cd3 S18 2.476(6) .
Cd3 S8 2.496(5) .
Cd4 S15 2.458(5) .
Cd4 S21 2.473(5) .
Cd4 S22 2.486(5) .
Cd4 S25 2.489(6) .
In1 N2 2.192(14) 1_655
In1 S3 2.415(7) .
In1 S1 2.418(6) .
In1 S2 2.431(5) .
In2 S4 2.429(5) .
In2 S1 2.467(6) .
In2 S7 2.483(6) .
In2 S5 2.484(5) .
In3 S6 2.438(5) .
In3 S2 2.458(6) .
In3 S8 2.480(6) .
In3 S5 2.481(5) .
In4 S9 2.417(6) .
In4 S3 2.438(6) .
In4 S7 2.475(5) .
In4 S8 2.491(4) .
In5 S10 2.423(6) .
In5 S4 2.431(5) .
In5 S11 2.484(5) .
In5 S14 2.489(6) .
In6 S6 2.430(5) .
In6 S13 2.443(5) .
In6 S16 2.488(6) .
In6 S12 2.490(5) .
In7 S9 2.420(5) .
In7 S30 2.437(6) .
In7 S18 2.489(4) .
In7 S17 2.490(5) .
In8 N21 2.291(2) .
In8 S28 2.417(6) .
In8 S31 2.422(7) .
In8 S10 2.439(6) .
In9 S19 2.426(5) .
In9 S28 2.458(6) .
In9 S11 2.483(5) .
In9 S21 2.486(6) .
In10 S20 2.423(5) .
In10 S19 2.434(5) .
In10 S12 2.476(5) .
In10 S22 2.488(6) .
In11 N1 2.223(15) .
In11 S20 2.418(6) .
In11 S13 2.418(6) .
In11 S23 2.423(6) .
In12 S31 2.425(6) .
In12 S24 2.439(6) .
In12 S21 2.464(5) .
In12 S14 2.473(5) .
In13 S26 2.432(7) .
In13 S23 2.436(5) .
In13 S16 2.478(5) .
In13 S22 2.511(5) .
In14 S24 2.418(5) .
In14 S27 2.422(6) .
In14 S25 2.489(5) .
In14 S17 2.494(5) .
In15 S29 2.437(6) .
In15 S26 2.438(5) .
In15 S18 2.479(5) .
In15 S25 2.506(5) .
In16 N11 2.200(2) .
In16 S30 2.432(6) .
In16 S29 2.438(5) .
In16 S27 2.453(5) .
N1 C1 1.29(2) .
N1 C7 1.48(2) .
N2 C2 1.35(2) .
N2 C1 1.36(2) .
N2 In1 2.192(14) 1_455
C2 C3 1.39(2) .
C2 C7 1.41(3) .
C3 C4 1.34(3) .
C4 C5 1.43(3) .
C4 C8 1.54(3) .
C5 C6 1.35(3) .
C5 C9 1.57(4) .
C6 C7 1.35(3) .
N11 C17 1.2849(13) .
N11 C11 1.4680(15) .
N12 C17 1.3500(14) .
N12 C13 1.4470(15) .
N12 C14 1.4490(14) .
C11 C12 1.4501(16) .
C12 C13 1.4501(16) .
C14 C15 1.4900(15) .
C15 C16 1.5150(15) .
C16 C17 1.4999(15) .
N21 C27 1.2850(13) .
N21 C21 1.4680(16) .
N22 C27 1.3500(12) .
N22 C23 1.4471(16) .
N22 C24 1.4491(14) .
C21 C22 1.4501(16) .
C22 C23 1.4500(15) .
C24 C25 1.4900(16) .
C25 C26 1.5151(14) .
C26 C27 1.5001(16) .
N31 C37 1.2850(14) .
N31 C31 1.4681(14) .
N31 C32 1.959(4) .
N32 C37 1.3501(13) .
N32 C33 1.4469(16) .
N32 C34 1.4491(12) .
N32 C35 1.953(2) .
C31 C32 1.4501(17) .
C32 C33 1.4499(14) .
C34 C35 1.4901(16) .
C35 C36 1.5150(15) .
C36 C37 1.5001(16) .
